data_4073780
loop_
_publ_author_name
'Sau, Yiu-Keung'
'Chan, Ka-Wang'
'Zhang, Qian-Feng'
'Williams, Ian D.'
'Leung, Wa-Hung'

_publ_section_title
;
 Alkyl and Aryl Compounds of Rhodium(III) and Iridium(III) Supported by
 4,4&#x2018;-Di-tert-butyl-2,2&#x2018;-bipyridyl
;
_journal_issue 25
_journal_name_full Organometallics
_journal_page_first 6338
_journal_paper_doi 10.1021/om7006216
_journal_volume 26
_journal_year 2007
_chemical_formula_sum 'C58 H75 Ir N3 O'
_chemical_formula_weight 1022.41
_chemical_name_systematic
; 
 ? 
;
_space_group_IT_number 14
_symmetry_cell_setting monoclinic
_symmetry_space_group_name_Hall '-P 2yn'
_symmetry_space_group_name_H-M 'P 1 21/n 1'
_atom_sites_solution_hydrogens geom
_atom_sites_solution_primary direct
_atom_sites_solution_secondary difmap
_audit_creation_method SHELXL-97
_cell_angle_alpha 90.00
_cell_angle_beta 103.1810(10)
_cell_angle_gamma 90.00
_cell_formula_units_Z 4
_cell_length_a 12.8551(7)
_cell_length_b 17.4188(10)
_cell_length_c 22.9280(13)
_cell_measurement_reflns_used 4488
_cell_measurement_temperature 100(2)
_cell_measurement_theta_max 23.59
_cell_measurement_theta_min 2.16
_cell_volume 4998.8(5)
_computing_structure_refinement 'SHELXL-97 (Sheldrick, 1997)'
_computing_structure_solution 'SHELXS-97 (Sheldrick, 1990)'
_diffrn_ambient_temperature 100(2)
_diffrn_measured_fraction_theta_full 0.986
_diffrn_measured_fraction_theta_max 0.986
_diffrn_radiation_monochromator graphite
_diffrn_radiation_source 'fine-focus sealed tube'
_diffrn_radiation_type MoK\a
_diffrn_radiation_wavelength 0.71073
_diffrn_reflns_av_R_equivalents 0.0450
_diffrn_reflns_av_sigmaI/netI 0.0580
_diffrn_reflns_limit_h_max 12
_diffrn_reflns_limit_h_min -15
_diffrn_reflns_limit_k_max 18
_diffrn_reflns_limit_k_min -21
_diffrn_reflns_limit_l_max 28
_diffrn_reflns_limit_l_min -28
_diffrn_reflns_number 26797
_diffrn_reflns_theta_full 26.00
_diffrn_reflns_theta_max 26.00
_diffrn_reflns_theta_min 1.48
_exptl_absorpt_coefficient_mu 2.713
_exptl_absorpt_correction_T_max 1.00
_exptl_absorpt_correction_T_min 0.87
_exptl_absorpt_correction_type multi-scan
_exptl_absorpt_process_details SADABS
_exptl_crystal_colour red
_exptl_crystal_density_diffrn 1.359
_exptl_crystal_density_method 'not measured'
_exptl_crystal_description block
_exptl_crystal_F_000 2116
_exptl_crystal_size_max 0.25
_exptl_crystal_size_mid 0.20
_exptl_crystal_size_min 0.15
_refine_diff_density_max 1.272
_refine_diff_density_min -0.649
_refine_diff_density_rms 0.114
_refine_ls_extinction_method none
_refine_ls_goodness_of_fit_ref 1.009
_refine_ls_hydrogen_treatment mixed
_refine_ls_matrix_type full
_refine_ls_number_parameters 550
_refine_ls_number_reflns 9699
_refine_ls_number_restraints 5
_refine_ls_restrained_S_all 1.010
_refine_ls_R_factor_all 0.0670
_refine_ls_R_factor_gt 0.0413
_refine_ls_shift/su_max 0.001
_refine_ls_shift/su_mean 0.000
_refine_ls_structure_factor_coef Fsqd
_refine_ls_weighting_details 'calc w=1/[\s^2^(Fo^2^)+(0.0500P)^2^+0.0000P] where P=(Fo^2^+2Fc^2^)/3'
_refine_ls_weighting_scheme calc
_refine_ls_wR_factor_gt 0.0930
_refine_ls_wR_factor_ref 0.1008
_reflns_number_gt 6917
_reflns_number_total 9699
_reflns_threshold_expression >2sigma(I)
_cod_data_source_file om7006216-file005.cif
_cod_data_source_block kevin50
_cod_depositor_comments
;
The following automatic conversions were performed:

'_symmetry_cell_setting' value 'Monoclinic' changed to 'monoclinic'
according to /home/saulius/struct/CIF-dictionaries/cif_core.dic
dictionary named 'cif_core.dic' version 2.4.1 from 2010-06-29.

Automatic conversion script
Id: cif_fix_values 1715 2011-07-08 13:25:40Z adriana 
;
_cod_original_sg_symbol_H-M P2(1)/n
_cod_database_code 4073780

loop_
_symmetry_equiv_pos_as_xyz
'x, y, z'
'-x+1/2, y+1/2, -z+1/2'
'-x, -y, -z'
'x-1/2, -y-1/2, z-1/2'

loop_
_atom_site_label
_atom_site_type_symbol
_atom_site_fract_x
_atom_site_fract_y
_atom_site_fract_z
_atom_site_U_iso_or_equiv
_atom_site_adp_type
_atom_site_occupancy
_atom_site_symmetry_multiplicity
_atom_site_calc_flag
_atom_site_refinement_flags
_atom_site_disorder_assembly
_atom_site_disorder_group
Ir1 Ir 0.675065(15) 0.254700(9) 0.576591(8) 0.02220(7) Uani 1 1 d . . .
N1 N 0.6043(3) 0.4113(2) 0.61896(18) 0.0272(10) Uani 1 1 d . . .
N10 N 0.5165(3) 0.2606(2) 0.52063(17) 0.0239(9) Uani 1 1 d . . .
N20 N 0.5770(3) 0.1960(2) 0.62780(17) 0.0251(9) Uani 1 1 d . . .
C1 C 0.5638(4) 0.4794(3) 0.6377(2) 0.0267(11) Uani 1 1 d . . .
C2 C 0.4644(4) 0.5049(3) 0.6057(2) 0.0292(12) Uani 1 1 d . . .
C3 C 0.4246(5) 0.5715(3) 0.6261(3) 0.0366(13) Uani 1 1 d . . .
H3A H 0.3567 0.5905 0.6058 0.044 Uiso 1 1 calc R . .
C4 C 0.4818(5) 0.6105(3) 0.6753(2) 0.0360(13) Uani 1 1 d . . .
H4A H 0.4529 0.6557 0.6885 0.043 Uiso 1 1 calc R . .
C5 C 0.5807(5) 0.5844(3) 0.7053(2) 0.0359(13) Uani 1 1 d . . .
H5A H 0.6196 0.6125 0.7388 0.043 Uiso 1 1 calc R . .
C6 C 0.6247(5) 0.5182(3) 0.6879(2) 0.0299(12) Uani 1 1 d . . .
C7 C 0.4029(5) 0.4633(3) 0.5515(3) 0.0456(16) Uani 1 1 d . . .
H7A H 0.4434 0.4182 0.5440 0.068 Uiso 1 1 calc R . .
H7B H 0.3913 0.4976 0.5167 0.068 Uiso 1 1 calc R . .
H7C H 0.3338 0.4469 0.5584 0.068 Uiso 1 1 calc R . .
C8 C 0.7307(5) 0.4884(3) 0.7200(3) 0.0433(15) Uani 1 1 d . . .
H8A H 0.7614 0.5229 0.7533 0.065 Uiso 1 1 calc R . .
H8B H 0.7783 0.4858 0.6922 0.065 Uiso 1 1 calc R . .
H8C H 0.7221 0.4370 0.7356 0.065 Uiso 1 1 calc R . .
C10 C 0.6381(4) 0.3553(3) 0.6028(2) 0.0215(10) Uani 1 1 d . . .
C11 C 0.4893(4) 0.3014(3) 0.4695(2) 0.0277(11) Uani 1 1 d . . .
H11A H 0.5447 0.3226 0.4532 0.033 Uiso 1 1 calc R . .
C12 C 0.3849(4) 0.3139(3) 0.4398(2) 0.0307(12) Uani 1 1 d . . .
H12A H 0.3695 0.3427 0.4037 0.037 Uiso 1 1 calc R . .
C13 C 0.3018(4) 0.2841(3) 0.4627(2) 0.0326(12) Uani 1 1 d . A .
C14 C 0.3310(4) 0.2422(3) 0.5153(2) 0.0300(11) Uani 1 1 d . . .
H14A H 0.2768 0.2206 0.5323 0.036 Uiso 1 1 calc R . .
C15 C 0.4373(4) 0.2311(3) 0.5437(2) 0.0259(11) Uani 1 1 d . . .
C16 C 0.4725(4) 0.1885(3) 0.6004(2) 0.0270(11) Uani 1 1 d . . .
C17 C 0.4046(5) 0.1425(3) 0.6233(3) 0.0363(13) Uani 1 1 d . . .
H17A H 0.3328 0.1360 0.6016 0.044 Uiso 1 1 calc R . .
C18 C 0.4396(5) 0.1055(3) 0.6776(3) 0.0413(15) Uani 1 1 d . B .
C19 C 0.5448(5) 0.1144(3) 0.7048(2) 0.0384(14) Uani 1 1 d . . .
H19A H 0.5730 0.0896 0.7420 0.046 Uiso 1 1 calc R . .
C20 C 0.6111(5) 0.1593(3) 0.6788(2) 0.0329(12) Uani 1 1 d . . .
H20A H 0.6843 0.1638 0.6986 0.040 Uiso 1 1 calc R . .
C21 C 0.1849(4) 0.2992(3) 0.4336(3) 0.0450(15) Uani 1 1 d . . .
C22 C 0.1433(8) 0.3566(5) 0.4826(4) 0.038(2) Uiso 0.60 1 d P A 1
C23 C 0.1215(10) 0.2290(6) 0.4250(6) 0.051(3) Uiso 0.60 1 d P A 1
C24 C 0.1689(8) 0.3469(5) 0.3761(4) 0.040(2) Uiso 0.60 1 d P A 1
C22' C 0.1593(16) 0.3778(10) 0.4281(9) 0.069(5) Uiso 0.40 1 d P A 2
C23' C 0.1096(13) 0.2389(8) 0.4549(7) 0.039(3) Uiso 0.40 1 d P A 2
C24' C 0.1637(16) 0.2643(10) 0.3598(9) 0.064(5) Uiso 0.40 1 d P A 2
C25 C 0.3640(6) 0.0548(3) 0.7049(3) 0.0513(17) Uani 1 1 d . . .
C26 C 0.3377(9) -0.0166(6) 0.6698(5) 0.040(3) Uiso 0.55 1 d P B 1
C27 C 0.2706(11) 0.1016(7) 0.7147(6) 0.055(3) Uiso 0.55 1 d P B 1
C28 C 0.4316(11) 0.0263(7) 0.7748(6) 0.060(3) Uiso 0.55 1 d P B 1
C26' C 0.4024(14) -0.0258(9) 0.7061(7) 0.059(4) Uiso 0.45 1 d P B 2
C27' C 0.2442(16) 0.0510(11) 0.6581(8) 0.082(5) Uiso 0.45 1 d P B 2
C28' C 0.3449(14) 0.0872(9) 0.7592(8) 0.065(4) Uiso 0.45 1 d P B 2
C31 C 0.6994(4) 0.1369(3) 0.5549(2) 0.0257(11) Uani 1 1 d . . .
C32 C 0.6389(4) 0.0916(3) 0.5068(2) 0.0299(12) Uani 1 1 d . . .
C33 C 0.6551(5) 0.0112(3) 0.5068(2) 0.0359(13) Uani 1 1 d . . .
H33A H 0.6125 -0.0183 0.4753 0.043 Uiso 1 1 calc R . .
C34 C 0.7280(5) -0.0256(3) 0.5490(3) 0.0427(15) Uani 1 1 d . . .
H34A H 0.7361 -0.0796 0.5469 0.051 Uiso 1 1 calc R . .
C35 C 0.7919(5) 0.0161(3) 0.5962(3) 0.0428(15) Uani 1 1 d . . .
C36 C 0.7726(5) 0.0935(3) 0.5976(2) 0.0313(12) Uani 1 1 d . . .
H36A H 0.8130 0.1210 0.6310 0.038 Uiso 1 1 calc R . .
C37 C 0.5517(5) 0.1202(3) 0.4564(2) 0.0383(14) Uani 1 1 d . . .
H37A H 0.5239 0.0775 0.4296 0.057 Uiso 1 1 calc R . .
H37B H 0.5803 0.1599 0.4341 0.057 Uiso 1 1 calc R . .
H37C H 0.4939 0.1420 0.4727 0.057 Uiso 1 1 calc R . .
C38 C 0.8749(6) -0.0226(3) 0.6441(3) 0.058(2) Uani 1 1 d . . .
H38A H 0.8754 -0.0778 0.6359 0.086 Uiso 1 1 calc R . .
H38B H 0.8580 -0.0143 0.6832 0.086 Uiso 1 1 calc R . .
H38C H 0.9454 -0.0009 0.6445 0.086 Uiso 1 1 calc R . .
C41 C 0.7533(4) 0.3028(3) 0.5148(2) 0.0256(11) Uani 1 1 d . . .
C42 C 0.8060(4) 0.3741(3) 0.5189(2) 0.0313(12) Uani 1 1 d . . .
C43 C 0.8498(4) 0.3984(3) 0.4726(3) 0.0334(13) Uani 1 1 d . . .
H43A H 0.8857 0.4465 0.4764 0.040 Uiso 1 1 calc R . .
C44 C 0.8440(4) 0.3562(3) 0.4207(2) 0.0363(14) Uani 1 1 d . . .
H44A H 0.8737 0.3755 0.3893 0.044 Uiso 1 1 calc R . .
C45 C 0.7940(4) 0.2850(3) 0.4155(2) 0.0309(12) Uani 1 1 d . . .
C46 C 0.7513(4) 0.2607(3) 0.4626(2) 0.0319(12) Uani 1 1 d . . .
H46A H 0.7182 0.2116 0.4592 0.038 Uiso 1 1 calc R . .
C47 C 0.8236(5) 0.4271(3) 0.5726(3) 0.0400(14) Uani 1 1 d . . .
H47A H 0.8619 0.4731 0.5645 0.060 Uiso 1 1 calc R . .
H47B H 0.8658 0.4006 0.6078 0.060 Uiso 1 1 calc R . .
H47C H 0.7543 0.4421 0.5802 0.060 Uiso 1 1 calc R . .
C48 C 0.7885(5) 0.2351(3) 0.3617(2) 0.0427(14) Uani 1 1 d . . .
H48A H 0.7506 0.1875 0.3664 0.064 Uiso 1 1 calc R . .
H48B H 0.8610 0.2229 0.3578 0.064 Uiso 1 1 calc R . .
H48C H 0.7502 0.2622 0.3257 0.064 Uiso 1 1 calc R . .
C51 C 0.8170(4) 0.2604(2) 0.6429(2) 0.0295(12) Uani 1 1 d . . .
C52 C 0.9235(5) 0.2489(3) 0.6377(3) 0.0357(13) Uani 1 1 d . . .
C53 C 1.0065(5) 0.2620(3) 0.6870(3) 0.0469(16) Uani 1 1 d . . .
H53A H 1.0776 0.2529 0.6833 0.056 Uiso 1 1 calc R . .
C54 C 0.9906(5) 0.2879(3) 0.7416(3) 0.0511(18) Uani 1 1 d . . .
H54A H 1.0500 0.2984 0.7737 0.061 Uiso 1 1 calc R . .
C55 C 0.8891(6) 0.2981(3) 0.7488(2) 0.0438(16) Uani 1 1 d . . .
C56 C 0.8059(5) 0.2845(3) 0.6997(2) 0.0333(13) Uani 1 1 d . . .
H56A H 0.7353 0.2922 0.7048 0.040 Uiso 1 1 calc R . .
C57 C 0.9529(5) 0.2221(3) 0.5813(3) 0.0437(15) Uani 1 1 d . . .
H57A H 1.0308 0.2182 0.5881 0.065 Uiso 1 1 calc R . .
H57B H 0.9264 0.2590 0.5491 0.065 Uiso 1 1 calc R . .
H57C H 0.9208 0.1718 0.5699 0.065 Uiso 1 1 calc R . .
C58 C 0.8670(6) 0.3247(4) 0.8075(3) 0.066(2) Uani 1 1 d . . .
H58A H 0.9347 0.3315 0.8370 0.099 Uiso 1 1 calc R . .
H58B H 0.8235 0.2861 0.8221 0.099 Uiso 1 1 calc R . .
H58C H 0.8283 0.3736 0.8015 0.099 Uiso 1 1 calc R . .
O1S O 0.0778(7) -0.0476(5) 0.5846(4) 0.058(2) Uiso 0.50 1 d P . .
C1S C 0.0720(11) -0.0879(7) 0.5301(6) 0.050(3) Uiso 0.50 1 d P . .
C2S C 0.0580(11) 0.0352(7) 0.5683(6) 0.054(3) Uiso 0.50 1 d P . .
C3S C 0.0071(7) 0.0443(4) 0.5110(4) 0.080(2) Uiso 1 1 d . . .
O10S O 0.4295(9) 0.3206(6) 0.6740(5) 0.071(3) Uiso 0.50 1 d P C 1
C11S C 0.3084(19) 0.3221(12) 0.6653(10) 0.094(7) Uiso 0.50 1 d P C 1
C12S C 0.2974(16) 0.3799(10) 0.7131(9) 0.081(5) Uiso 0.50 1 d P C 1
C13S C 0.3989(12) 0.4064(8) 0.7486(6) 0.050(3) Uiso 0.50 1 d P C 1
C14S C 0.4784(13) 0.3452(8) 0.7350(6) 0.052(4) Uiso 0.50 1 d P C 1
C21S C 0.0986(18) 0.4171(12) 0.6068(9) 0.115(7) Uiso 0.50 1 d PD D 2
C22S C 0.2008(18) 0.3606(12) 0.6127(9) 0.112(7) Uiso 0.50 1 d PD D 2
C23S C 0.2712(15) 0.3894(10) 0.6762(9) 0.083(5) Uiso 0.50 1 d PD D 2
C24S C 0.354(2) 0.3280(12) 0.6888(10) 0.095(7) Uiso 0.50 1 d PD D 2
C25S C 0.4319(16) 0.3678(11) 0.7491(8) 0.071(5) Uiso 0.50 1 d PD D 2
C26S C 0.5218(19) 0.3114(13) 0.7626(10) 0.116(7) Uiso 0.50 1 d PD D 2

loop_
_atom_site_aniso_label
_atom_site_aniso_U_11
_atom_site_aniso_U_22
_atom_site_aniso_U_33
_atom_site_aniso_U_23
_atom_site_aniso_U_13
_atom_site_aniso_U_12
Ir1 0.02040(11) 0.02002(11) 0.02371(11) -0.00300(8) -0.00010(7) 0.00374(8)
N1 0.031(3) 0.025(2) 0.023(2) -0.0014(17) 0.000(2) 0.0021(18)
N10 0.020(2) 0.023(2) 0.025(2) -0.0062(17) -0.0030(17) 0.0042(16)
N20 0.028(3) 0.022(2) 0.024(2) -0.0022(17) 0.0038(19) 0.0033(17)
C1 0.025(3) 0.017(2) 0.038(3) -0.006(2) 0.005(2) 0.0004(19)
C2 0.028(3) 0.023(3) 0.036(3) -0.004(2) 0.005(2) -0.003(2)
C3 0.037(4) 0.029(3) 0.047(4) 0.000(2) 0.016(3) 0.007(2)
C4 0.039(4) 0.025(3) 0.046(4) -0.006(2) 0.012(3) 0.002(2)
C5 0.049(4) 0.026(3) 0.031(3) -0.004(2) 0.006(3) -0.003(2)
C6 0.035(3) 0.025(3) 0.028(3) -0.001(2) 0.003(2) -0.004(2)
C7 0.028(3) 0.037(3) 0.061(4) -0.017(3) -0.012(3) 0.006(2)
C8 0.046(4) 0.036(3) 0.041(4) -0.013(2) -0.006(3) 0.004(3)
C10 0.017(3) 0.025(3) 0.021(3) 0.0011(19) -0.001(2) 0.0029(19)
C11 0.029(3) 0.027(3) 0.026(3) -0.004(2) 0.004(2) 0.002(2)
C12 0.030(3) 0.033(3) 0.025(3) -0.004(2) -0.003(2) 0.005(2)
C13 0.030(3) 0.027(3) 0.039(3) -0.005(2) 0.003(3) 0.001(2)
C14 0.024(3) 0.028(3) 0.036(3) -0.003(2) 0.003(2) 0.002(2)
C15 0.026(3) 0.021(2) 0.030(3) -0.0079(19) 0.004(2) 0.0015(19)
C16 0.030(3) 0.026(3) 0.027(3) -0.009(2) 0.011(2) 0.002(2)
C17 0.032(3) 0.035(3) 0.046(4) -0.005(3) 0.018(3) -0.002(2)
C18 0.050(4) 0.029(3) 0.052(4) -0.004(3) 0.026(3) 0.007(3)
C19 0.046(4) 0.038(3) 0.033(3) 0.005(2) 0.013(3) 0.003(3)
C20 0.033(3) 0.036(3) 0.029(3) 0.001(2) 0.006(3) 0.005(2)
C21 0.018(3) 0.043(3) 0.068(4) 0.008(3) -0.003(3) 0.002(2)
C25 0.066(5) 0.047(4) 0.050(4) 0.009(3) 0.033(4) -0.006(3)
C31 0.024(3) 0.023(2) 0.033(3) -0.001(2) 0.011(2) 0.002(2)
C32 0.029(3) 0.032(3) 0.029(3) -0.006(2) 0.008(2) 0.000(2)
C33 0.044(4) 0.034(3) 0.032(3) -0.012(2) 0.014(3) -0.007(2)
C34 0.060(4) 0.024(3) 0.042(3) -0.002(2) 0.008(3) 0.006(3)
C35 0.060(4) 0.027(3) 0.042(4) 0.000(2) 0.013(3) 0.008(3)
C36 0.037(3) 0.028(3) 0.026(3) -0.001(2) 0.004(3) 0.004(2)
C37 0.039(4) 0.037(3) 0.036(3) -0.017(2) 0.003(3) -0.001(2)
C38 0.086(6) 0.036(3) 0.041(4) 0.004(3) -0.005(4) 0.018(3)
C41 0.018(3) 0.028(3) 0.030(3) 0.000(2) 0.002(2) 0.004(2)
C42 0.028(3) 0.025(3) 0.038(3) -0.002(2) 0.001(3) 0.003(2)
C43 0.018(3) 0.031(3) 0.050(4) 0.004(2) 0.005(3) -0.003(2)
C44 0.016(3) 0.054(4) 0.040(3) 0.010(3) 0.010(3) 0.007(2)
C45 0.019(3) 0.039(3) 0.035(3) 0.006(2) 0.005(2) 0.007(2)
C46 0.024(3) 0.034(3) 0.035(3) -0.001(2) 0.001(2) 0.005(2)
C47 0.038(4) 0.029(3) 0.052(4) -0.005(3) 0.010(3) -0.002(2)
C48 0.039(4) 0.060(4) 0.031(3) -0.003(3) 0.011(3) 0.002(3)
C51 0.030(3) 0.014(2) 0.037(3) 0.000(2) -0.006(2) 0.003(2)
C52 0.031(3) 0.021(3) 0.051(3) -0.001(2) 0.002(3) 0.004(2)
C53 0.028(3) 0.034(3) 0.068(4) 0.010(3) -0.014(3) 0.000(2)
C54 0.052(5) 0.031(3) 0.051(4) 0.002(3) -0.028(3) -0.004(3)
C55 0.061(5) 0.023(3) 0.034(3) 0.002(2) -0.016(3) 0.007(3)
C56 0.034(3) 0.025(3) 0.034(3) 0.002(2) -0.007(3) 0.005(2)
C57 0.024(3) 0.036(3) 0.070(4) 0.006(3) 0.009(3) 0.012(2)
C58 0.103(7) 0.046(4) 0.031(3) -0.003(3) -0.023(4) 0.003(4)

loop_
_atom_type_symbol
_atom_type_description
_atom_type_scat_dispersion_real
_atom_type_scat_dispersion_imag
_atom_type_scat_source
C C 0.0033 0.0016 'International Tables Vol C Tables 4.2.6.8 and 6.1.1.4'
H H 0.0000 0.0000 'International Tables Vol C Tables 4.2.6.8 and 6.1.1.4'
N N 0.0061 0.0033 'International Tables Vol C Tables 4.2.6.8 and 6.1.1.4'
O O 0.0106 0.0060 'International Tables Vol C Tables 4.2.6.8 and 6.1.1.4'
Ir Ir -1.4442 7.9887 'International Tables Vol C Tables 4.2.6.8 and 6.1.1.4'

loop_
_geom_angle_atom_site_label_1
_geom_angle_atom_site_label_2
_geom_angle_atom_site_label_3
_geom_angle
_geom_angle_site_symmetry_1
_geom_angle_site_symmetry_3
C10 Ir1 C41 92.12(19) . .
C10 Ir1 C51 88.09(18) . .
C41 Ir1 C51 89.9(2) . .
C10 Ir1 N10 82.91(17) . .
C41 Ir1 N10 96.54(17) . .
C51 Ir1 N10 169.08(17) . .
C10 Ir1 C31 171.49(18) . .
C41 Ir1 C31 96.19(18) . .
C51 Ir1 C31 93.71(18) . .
N10 Ir1 C31 94.33(17) . .
C10 Ir1 N20 92.54(17) . .
C41 Ir1 N20 170.52(16) . .
C51 Ir1 N20 98.46(18) . .
N10 Ir1 N20 75.86(15) . .
C31 Ir1 N20 78.97(17) . .
C10 N1 C1 179.2(5) . .
C11 N10 C15 118.2(4) . .
C11 N10 Ir1 124.5(3) . .
C15 N10 Ir1 116.4(3) . .
C20 N20 C16 117.4(5) . .
C20 N20 Ir1 126.4(4) . .
C16 N20 Ir1 115.7(3) . .
C2 C1 N1 117.9(4) . .
C2 C1 C6 123.4(4) . .
N1 C1 C6 118.7(5) . .
C3 C2 C1 116.8(5) . .
C3 C2 C7 121.2(5) . .
C1 C2 C7 122.0(4) . .
C4 C3 C2 121.2(5) . .
C3 C4 C5 120.4(5) . .
C4 C5 C6 121.5(5) . .
C5 C6 C1 116.6(5) . .
C5 C6 C8 122.5(5) . .
C1 C6 C8 120.9(5) . .
N1 C10 Ir1 171.6(4) . .
N10 C11 C12 122.9(5) . .
C11 C12 C13 120.0(5) . .
C14 C13 C12 116.4(5) . .
C14 C13 C21 121.1(5) . .
C12 C13 C21 122.4(5) . .
C13 C14 C15 121.7(5) . .
N10 C15 C14 120.8(5) . .
N10 C15 C16 115.5(4) . .
C14 C15 C16 123.7(5) . .
N20 C16 C17 122.0(5) . .
N20 C16 C15 115.6(4) . .
C17 C16 C15 122.4(5) . .
C16 C17 C18 120.7(6) . .
C19 C18 C17 116.5(5) . .
C19 C18 C25 121.9(6) . .
C17 C18 C25 121.6(6) . .
C18 C19 C20 120.6(5) . .
N20 C20 C19 122.8(6) . .
C22' C21 C23 133.7(10) . .
C22' C21 C13 113.3(9) . .
C23 C21 C13 112.4(6) . .
C22' C21 C24 54.0(8) . .
C23 C21 C24 112.1(7) . .
C13 C21 C24 113.3(6) . .
C22' C21 C23' 121.8(11) . .
C23 C21 C23' 28.5(6) . .
C13 C21 C23' 111.3(7) . .
C24 C21 C23' 130.9(8) . .
C22' C21 C22 51.5(8) . .
C23 C21 C22 109.7(7) . .
C13 C21 C22 104.1(5) . .
C24 C21 C22 104.6(6) . .
C23' C21 C22 83.0(7) . .
C22' C21 C24' 105.5(10) . .
C23 C21 C24' 67.7(8) . .
C13 C21 C24' 106.4(8) . .
C24 C21 C24' 53.0(7) . .
C23' C21 C24' 95.5(9) . .
C22 C21 C24' 147.7(8) . .
C28' C25 C26 137.6(9) . .
C28' C25 C26' 118.4(10) . .
C26 C25 C26' 41.4(7) . .
C28' C25 C27 50.2(8) . .
C26 C25 C27 116.4(8) . .
C26' C25 C27 141.2(9) . .
C28' C25 C18 111.9(8) . .
C26 C25 C18 110.3(6) . .
C26' C25 C18 108.0(8) . .
C27 C25 C18 110.3(6) . .
C28' C25 C27' 105.0(11) . .
C26 C25 C27' 63.5(8) . .
C26' C25 C27' 103.3(10) . .
C27 C25 C27' 57.9(8) . .
C18 C25 C27' 109.7(8) . .
C28' C25 C28 56.9(8) . .
C26 C25 C28 105.6(7) . .
C26' C25 C28 67.2(8) . .
C27 C25 C28 105.5(7) . .
C18 C25 C28 108.2(7) . .
C27' C25 C28 142.1(9) . .
C36 C31 C32 113.5(4) . .
C36 C31 Ir1 117.3(4) . .
C32 C31 Ir1 128.4(4) . .
C33 C32 C31 119.4(5) . .
C33 C32 C37 114.3(5) . .
C31 C32 C37 126.1(4) . .
C34 C33 C32 123.2(5) . .
C33 C34 C35 119.9(5) . .
C36 C35 C34 116.7(6) . .
C36 C35 C38 121.6(5) . .
C34 C35 C38 121.7(5) . .
C35 C36 C31 127.2(5) . .
C46 C41 C42 115.8(5) . .
C46 C41 Ir1 116.8(4) . .
C42 C41 Ir1 127.4(4) . .
C43 C42 C41 119.7(5) . .
C43 C42 C47 115.3(5) . .
C41 C42 C47 125.0(5) . .
C42 C43 C44 123.2(5) . .
C43 C44 C45 118.7(5) . .
C46 C45 C44 117.7(5) . .
C46 C45 C48 120.7(5) . .
C44 C45 C48 121.5(5) . .
C45 C46 C41 125.0(5) . .
C56 C51 C52 115.2(5) . .
C56 C51 Ir1 115.5(4) . .
C52 C51 Ir1 129.1(4) . .
C53 C52 C51 119.1(6) . .
C53 C52 C57 117.1(6) . .
C51 C52 C57 123.8(5) . .
C52 C53 C54 123.0(6) . .
C55 C54 C53 119.5(6) . .
C54 C55 C56 117.5(6) . .
C54 C55 C58 121.8(6) . .
C56 C55 C58 120.6(6) . .
C55 C56 C51 125.5(6) . .
C1S O1S C2S 106.5(9) . .
O1S C1S C3S 101.7(10) . 3_556
C3S C2S O1S 112.2(10) . .
C2S C3S C1S 145.3(10) . 3_556
C2S C3S C3S 100.8(10) . 3_556
C1S C3S C3S 106.7(10) 3_556 3_556
C14S O10S C11S 108.9(13) . .
C12S C11S O10S 100.2(16) . .
C13S C12S C11S 113.4(17) . .
C12S C13S C14S 102.6(13) . .
O10S C14S C13S 103.5(12) . .
C23S C22S C21S 99.4(15) . .
C24S C23S C22S 100.3(16) . .
C23S C24S C25S 97.4(17) . .
C26S C25S C24S 100.9(17) . .

loop_
_geom_bond_atom_site_label_1
_geom_bond_atom_site_label_2
_geom_bond_distance
_geom_bond_site_symmetry_2
Ir1 C10 1.945(5) .
Ir1 C41 2.090(5) .
Ir1 C51 2.094(5) .
Ir1 N10 2.149(4) .
Ir1 C31 2.151(5) .
Ir1 N20 2.166(4) .
N1 C10 1.163(6) .
N1 C1 1.402(6) .
N10 C11 1.347(6) .
N10 C15 1.351(7) .
N20 C20 1.317(6) .
N20 C16 1.353(6) .
C1 C2 1.393(7) .
C1 C6 1.408(7) .
C2 C3 1.392(7) .
C2 C7 1.498(7) .
C3 C4 1.375(7) .
C4 C5 1.379(8) .
C5 C6 1.382(7) .
C6 C8 1.486(7) .
C11 C12 1.377(7) .
C12 C13 1.394(7) .
C13 C14 1.386(7) .
C13 C21 1.521(7) .
C14 C15 1.388(7) .
C15 C16 1.476(7) .
C16 C17 1.374(7) .
C17 C18 1.382(8) .
C18 C19 1.363(8) .
C18 C25 1.548(8) .
C19 C20 1.389(8) .
C21 C22' 1.408(19) .
C21 C23 1.458(12) .
C21 C24 1.534(11) .
C21 C23' 1.579(15) .
C21 C22 1.681(11) .
C21 C24' 1.76(2) .
C25 C28' 1.438(17) .
C25 C26 1.478(12) .
C25 C26' 1.486(16) .
C25 C27 1.511(14) .
C25 C27' 1.66(2) .
C25 C28 1.714(14) .
C31 C36 1.413(7) .
C31 C32 1.431(7) .
C32 C33 1.417(7) .
C32 C37 1.500(7) .
C33 C34 1.347(8) .
C34 C35 1.401(8) .
C35 C36 1.374(7) .
C35 C38 1.505(8) .
C41 C46 1.400(7) .
C41 C42 1.407(7) .
C42 C43 1.378(7) .
C42 C47 1.513(7) .
C43 C44 1.387(7) .
C44 C45 1.389(8) .
C45 C46 1.385(7) .
C45 C48 1.497(7) .
C51 C56 1.406(7) .
C51 C52 1.415(8) .
C52 C53 1.386(8) .
C52 C57 1.502(8) .
C53 C54 1.388(9) .
C54 C55 1.365(9) .
C55 C56 1.385(7) .
C55 C58 1.510(8) .
O1S C1S 1.420(14) .
O1S C2S 1.496(15) .
C1S C3S 1.435(14) 3_556
C2S C3S 1.337(14) .
C3S C1S 1.435(14) 3_556
C3S C3S 1.621(15) 3_556
O10S C14S 1.461(16) .
O10S C11S 1.52(3) .
C11S C12S 1.52(3) .
C12S C13S 1.45(2) .
C13S C14S 1.56(2) .
C21S C22S 1.62(2) .
C22S C23S 1.61(2) .
C23S C24S 1.49(3) .
C24S C25S 1.66(2) .
C25S C26S 1.49(3) .
